data_7251441
loop_
_publ_author_name
'Cao, Winnie'
'Glascott, Bianca K.'
'Izgorodina, Ekaterina I.'
'Turner, David R.'

_publ_section_title
;
 Conformational preferences of diimide-based dicarboxylate species and
 their coordination polymers
;
_journal_issue 3
_journal_name_full CrystEngComm
_journal_page_first 736
_journal_page_last 747
_journal_paper_doi 10.1039/D5CE00993F
_journal_volume 28
_journal_year 2026
_chemical_formula_moiety 'C18 H16 N2 O8'
_chemical_formula_sum 'C18 H16 N2 O8'
_chemical_formula_weight 388.33
_space_group_crystal_system triclinic
_space_group_IT_number 2
_space_group_name_Hall '-P 1'
_space_group_name_H-M_alt 'P -1'
_atom_sites_solution_hydrogens mixed
_atom_sites_solution_primary iterative
_audit_creation_date 2025-07-09
_audit_creation_method
;
Olex2 1.5
(compiled 2025.05.31 svn.r86d253d1 for OlexSys, GUI svn.r7254)
;
_audit_update_record
;
2025-09-08 deposited with the CCDC.	2025-12-15 downloaded from the CCDC.
;
_cell_angle_alpha 85.726(3)
_cell_angle_beta 80.660(3)
_cell_angle_gamma 81.607(3)
_cell_formula_units_Z 1
_cell_length_a 5.7316(2)
_cell_length_b 6.1988(2)
_cell_length_c 12.4730(5)
_cell_measurement_reflns_used 2667
_cell_measurement_temperature 122.99(10)
_cell_measurement_theta_max 76.4360
_cell_measurement_theta_min 3.5830
_cell_volume 432.01(3)
_computing_cell_refinement 'CrysAlisPro 1.171.39.46 (Rigaku OD, 2018)'
_computing_data_collection 'CrysAlisPro 1.171.39.46 (Rigaku OD, 2018)'
_computing_data_reduction 'CrysAlisPro 1.171.39.46 (Rigaku OD, 2018)'
_computing_molecular_graphics 'Olex2 1.5 (Dolomanov et al., 2009)'
_computing_publication_material 'Olex2 1.5 (Dolomanov et al., 2009)'
_computing_structure_refinement 'SHELXL 2019/3 (Sheldrick, 2015)'
_computing_structure_solution 'SHELXT 2018/2 (Sheldrick, 2018)'
_diffrn_ambient_environment N~2~
_diffrn_ambient_temperature 122.99(10)
_diffrn_detector 'CCD plate'
_diffrn_detector_type HyPix
_diffrn_measured_fraction_theta_full 0.997
_diffrn_measured_fraction_theta_max 0.944
_diffrn_measurement_details
;
List of Runs (angles in degrees, time in seconds):

  # Type    Start    End  Width  t~exp~   \w     \q     \k     \f   Frames
#--------------------------------------------------------------------------
  1  \w   -103.00 -51.00   0.50    0.05    --  -47.45-155.00  16.00  104
  2  \w   -119.00 -74.00   0.50    0.05    --  -47.45-125.00 -30.00   90
  3  \w   -142.00 -98.00   0.50    0.05    --  -86.25-155.00  16.00   88
  4  \w   -137.00 -70.00   0.50    0.05    --  -86.25-125.00 120.00  134
  5  \w   -116.00 -80.00   0.50    0.05    --  -47.45-120.00 172.00   72
  6  \w   -117.00 -75.00   0.50    0.05    --  -86.25-120.00 172.00   84
  7  \w     36.00  61.00   0.50    0.05    --   47.45-120.00 172.00   50
  8  \w     35.00  83.00   0.50    0.05    --  107.75-120.00 172.00   96
  9  \w     88.00 113.00   0.50    0.05    --  107.75-120.00 172.00   50
 10  \w     51.00  82.00   0.50    0.05    --  107.75-125.00 120.00   62
 11  \w     92.00 117.00   0.50    0.05    --  107.75-155.00  16.00   50
 12  \w     76.00 106.00   0.50    0.05    --   47.45-155.00  16.00   60
 13  \w     39.00  69.00   0.50    0.05    --  107.75 -99.00   0.00   60
 14  \w     61.00  87.00   0.50    0.05    --  107.75 -38.00 -60.00   52
 15  \w     36.00 108.00   0.50    0.05    --  107.75 -99.00-150.00  144
 16  \w     36.00 116.00   0.50    0.05    --  107.75-125.00 -30.00  160
 17  \w     39.00  78.00   0.50    0.05    --  107.75 -38.00 120.00   78
 18  \w     87.00 116.00   0.50    0.05    --  107.75 -38.00 120.00   58
 19  \w     96.00 175.00   0.50    0.05    --  107.75  38.00 -30.00  158
 20  \w    146.00 172.00   0.50    0.05    --  107.75  38.00-120.00   52
 21  \w    112.00 137.00   0.50    0.05    --  107.75 120.00-102.00   50
 22  \w     98.00 174.00   0.50    0.05    --  107.75 125.00-180.00  152
 23  \w    101.00 128.00   0.50    0.05    --  107.75  38.00-120.00   54
 24  \w     78.00 103.00   0.50    0.05    --   47.45 155.00  53.00   50
 25  \w     95.00 120.00   0.50    0.05    --  107.75 155.00  53.00   50
 26  \w    -25.00  22.00   0.50    0.05    --   47.45 -38.00  60.00   94
 27  \w     28.00  56.00   0.50    0.05    --   47.45 -38.00  60.00   56
 28  \w     -1.00  58.00   0.50    0.05    --   47.45 -99.00   0.00  118
 29  \w     41.00 106.00   0.50    0.05    --  107.75 -99.00  30.00  130
 30  \w    -71.00 -46.00   0.50    0.05    --  -47.45 120.00-102.00   50
 31  \w    -57.00 -32.00   0.50    0.05    --  -86.25 120.00-102.00   50
 32  \w    -88.00 -62.00   0.50    0.05    --  -47.45 155.00  53.00   52
 33  \w   -162.00 -99.00   0.50    0.05    --  -86.25 -19.00-150.00  126
 34  \w   -145.00-112.00   0.50    0.05    --  -86.25 -57.00-180.00   66
;
_diffrn_measurement_device 'four-circle diffractometer'
_diffrn_measurement_device_type 'XtaLAB Synergy, Dualflex, HyPix'
_diffrn_measurement_method '\w scans'
_diffrn_orient_matrix_type 'CrysAlisPro convention (1999,Acta A55,543-557)'
_diffrn_orient_matrix_UB_11 -0.1570272000
_diffrn_orient_matrix_UB_12 0.0961196000
_diffrn_orient_matrix_UB_13 0.1021679000
_diffrn_orient_matrix_UB_21 0.1081908000
_diffrn_orient_matrix_UB_22 -0.1907481000
_diffrn_orient_matrix_UB_23 0.0709254000
_diffrn_orient_matrix_UB_31 0.1980769000
_diffrn_orient_matrix_UB_32 0.1328827000
_diffrn_orient_matrix_UB_33 0.0155512000
_diffrn_radiation_monochromator mirror
_diffrn_radiation_probe x-ray
_diffrn_radiation_type 'Cu K\a'
_diffrn_radiation_wavelength 1.54184
_diffrn_reflns_av_R_equivalents 0.0333
_diffrn_reflns_av_unetI/netI 0.0364
_diffrn_reflns_Laue_measured_fraction_full 0.997
_diffrn_reflns_Laue_measured_fraction_max 0.944
_diffrn_reflns_limit_h_max 7
_diffrn_reflns_limit_h_min -5
_diffrn_reflns_limit_k_max 7
_diffrn_reflns_limit_k_min -7
_diffrn_reflns_limit_l_max 15
_diffrn_reflns_limit_l_min -13
_diffrn_reflns_number 4416
_diffrn_reflns_point_group_measured_fraction_full 0.997
_diffrn_reflns_point_group_measured_fraction_max 0.944
_diffrn_reflns_theta_full 67.684
_diffrn_reflns_theta_max 76.979
_diffrn_reflns_theta_min 3.596
_diffrn_source 'micro-focus sealed X-ray tube'
_diffrn_source_type 'PhotonJet (Cu) X-ray Source'
_exptl_absorpt_coefficient_mu 1.020
_exptl_absorpt_correction_T_max 1.00000
_exptl_absorpt_correction_T_min 0.43041
_exptl_absorpt_correction_type multi-scan
_exptl_absorpt_process_details
;
CrysAlisPro 1.171.39.46 (Rigaku Oxford Diffraction, 2018)
Empirical absorption correction using spherical harmonics,
 implemented in SCALE3 ABSPACK scaling algorithm.
;
_exptl_crystal_colour 'clear colourless'
_exptl_crystal_density_diffrn 1.493
_exptl_crystal_description plate
_exptl_crystal_F_000 202
_exptl_crystal_size_max 0.3
_exptl_crystal_size_mid 0.3
_exptl_crystal_size_min 0.1
_refine_diff_density_max 0.384
_refine_diff_density_min -0.377
_refine_diff_density_rms 0.100
_refine_ls_extinction_method none
_refine_ls_goodness_of_fit_ref 1.194
_refine_ls_hydrogen_treatment mixed
_refine_ls_matrix_type full
_refine_ls_number_parameters 133
_refine_ls_number_reflns 1726
_refine_ls_number_restraints 1
_refine_ls_restrained_S_all 1.194
_refine_ls_R_factor_all 0.0568
_refine_ls_R_factor_gt 0.0445
_refine_ls_shift/su_max 0.000
_refine_ls_shift/su_mean 0.000
_refine_ls_structure_factor_coef Fsqd
_refine_ls_weighting_details 'w=1/[\s^2^(Fo^2^)+(0.0764P)^2^+0.3889P] where P=(Fo^2^+2Fc^2^)/3'
_refine_ls_weighting_scheme calc
_refine_ls_wR_factor_gt 0.1134
_refine_ls_wR_factor_ref 0.1599
_reflns_Friedel_coverage 0.000
_reflns_number_gt 1559
_reflns_number_total 1726
_reflns_threshold_expression 'I > 2\s(I)'
_cod_data_source_file d5ce00993f2.cif
_cod_data_source_block H2ibaPmDI
_cod_database_code 7251441
_shelx_shelxl_version_number 2019/3
_chemical_oxdiff_formula C10O4N2H20
_shelx_space_group_comment
;
The symmetry employed for this shelxl refinement is uniquely defined
by the following loop, which should always be used as a source of
symmetry information in preference to the above space-group names.
They are only intended as comments.
;
_cell_oxdiff_angle_alpha 85.726(3)
_cell_oxdiff_angle_beta 80.660(3)
_cell_oxdiff_angle_gamma 81.607(3)
_cell_oxdiff_length_a 5.7316(2)
_cell_oxdiff_length_b 6.1988(2)
_cell_oxdiff_length_c 12.4730(5)
_cell_oxdiff_measurement_reflns_used 2667
_cell_oxdiff_volume 432.01(3)
_diffrn_oxdiff_ac3_digest_frames
;
01532063d6c56c8e737d0b12cc2c6abb7c00089f576
;
_reflns_odcompleteness_completeness 99.94
_reflns_odcompleteness_iscentric 1
_reflns_odcompleteness_theta 66.97
_olex2_refinement_description
;
1. Fixed Uiso
 At 1.2 times of:
  All C(H) groups
 At 1.5 times of:
  All C(H,H,H) groups
2. Restrained distances
 O1-H1
 0.84 with sigma of 0.01
3.a Aromatic/amide H refined with riding coordinates:
 C9(H9)
3.b Idealised Me refined as rotating group:
 C4(H4A,H4B,H4C), C3(H3A,H3B,H3C)
;
_olex2_submission_special_instructions 'No special instructions were received'
_oxdiff_exptl_absorpt_empirical_details
;
Empirical correction (ABSPACK) includes:
- Absorption correction using spherical harmonics
- Frame scaling
;
_oxdiff_exptl_absorpt_empirical_full_max 1.666
_oxdiff_exptl_absorpt_empirical_full_min 0.574

loop_
_space_group_symop_operation_xyz
'x, y, z'
'-x, -y, -z'

loop_
_atom_site_label
_atom_site_type_symbol
_atom_site_fract_x
_atom_site_fract_y
_atom_site_fract_z
_atom_site_U_iso_or_equiv
_atom_site_adp_type
_atom_site_occupancy
_atom_site_site_symmetry_order
_atom_site_calc_flag
_atom_site_refinement_flags_posn
_atom_site_refinement_flags_adp
_atom_site_refinement_flags_occupancy
_atom_site_disorder_assembly
_atom_site_disorder_group
O3 O 0.3524(3) 0.0071(2) 0.62502(12) 0.0220(4) Uani 1 1 d . . . . .
O4 O 0.0325(3) 0.6413(3) 0.78552(13) 0.0229(4) Uani 1 1 d . . . . .
O2 O 0.7450(3) 0.1609(3) 0.71019(13) 0.0247(4) Uani 1 1 d . . . . .
O1 O 0.6291(3) -0.0936(3) 0.83655(13) 0.0225(4) Uani 1 1 d D . . . .
N1 N 0.2571(3) 0.3229(3) 0.72071(15) 0.0170(4) Uani 1 1 d . . . . .
C5 C 0.2639(4) 0.1947(4) 0.63048(17) 0.0183(5) Uani 1 1 d . . . . .
C6 C 0.1040(4) 0.5154(4) 0.71282(18) 0.0192(5) Uani 1 1 d . . . . .
C7 C 0.1341(4) 0.3386(3) 0.55184(17) 0.0174(5) Uani 1 1 d . . . . .
C8 C 0.0384(4) 0.5328(3) 0.60161(17) 0.0180(5) Uani 1 1 d . . . . .
C9 C 0.0987(4) 0.2977(3) 0.44817(17) 0.0187(5) Uani 1 1 d . . . . .
H9 H 0.162741 0.165199 0.414211 0.022 Uiso 1 1 calc R U . . .
C2 C 0.3547(4) 0.2299(3) 0.81923(17) 0.0169(5) Uani 1 1 d . . . . .
C1 C 0.5969(4) 0.0939(3) 0.77944(17) 0.0170(4) Uani 1 1 d . . . . .
C4 C 0.4196(4) 0.4062(4) 0.8843(2) 0.0256(5) Uani 1 1 d . . . . .
H4A H 0.511863 0.504328 0.835016 0.038 Uiso 1 1 calc R U . . .
H4B H 0.515120 0.337272 0.939136 0.038 Uiso 1 1 calc R U . . .
H4C H 0.273237 0.489867 0.920372 0.038 Uiso 1 1 calc R U . . .
C3 C 0.1766(4) 0.0983(4) 0.88986(18) 0.0233(5) Uani 1 1 d . . . . .
H3A H 0.024145 0.192110 0.908229 0.035 Uiso 1 1 calc R U . . .
H3B H 0.238829 0.043131 0.956815 0.035 Uiso 1 1 calc R U . . .
H3C H 0.152335 -0.024793 0.849887 0.035 Uiso 1 1 calc R U . . .
H1 H 0.764(3) -0.163(5) 0.814(3) 0.042(9) Uiso 1 1 d D . . . .

loop_
_atom_site_aniso_label
_atom_site_aniso_U_11
_atom_site_aniso_U_22
_atom_site_aniso_U_33
_atom_site_aniso_U_23
_atom_site_aniso_U_13
_atom_site_aniso_U_12
O3 0.0255(8) 0.0201(8) 0.0187(8) -0.0024(6) -0.0052(6) 0.0051(6)
O4 0.0246(8) 0.0230(8) 0.0205(8) -0.0066(6) -0.0075(6) 0.0065(6)
O2 0.0183(8) 0.0282(9) 0.0256(9) 0.0022(7) -0.0003(6) -0.0014(6)
O1 0.0215(8) 0.0212(8) 0.0220(8) 0.0033(6) -0.0037(6) 0.0051(6)
N1 0.0169(9) 0.0176(9) 0.0165(9) -0.0026(7) -0.0060(7) 0.0027(7)
C5 0.0174(10) 0.0224(11) 0.0140(10) -0.0009(8) -0.0021(8) 0.0002(8)
C6 0.0172(10) 0.0214(10) 0.0191(11) -0.0018(8) -0.0044(8) -0.0005(8)
C7 0.0141(10) 0.0209(10) 0.0155(10) 0.0004(8) -0.0019(7) 0.0016(8)
C8 0.0178(10) 0.0203(10) 0.0159(10) -0.0009(8) -0.0026(8) -0.0022(8)
C9 0.0197(10) 0.0192(10) 0.0165(10) -0.0018(8) -0.0041(8) 0.0010(8)
C2 0.0158(10) 0.0187(10) 0.0157(10) -0.0015(8) -0.0044(8) 0.0016(8)
C1 0.0168(10) 0.0186(10) 0.0166(10) -0.0036(8) -0.0058(8) -0.0009(8)
C4 0.0287(12) 0.0240(11) 0.0265(12) -0.0070(9) -0.0138(10) 0.0022(9)
C3 0.0208(11) 0.0280(11) 0.0191(11) 0.0029(9) -0.0009(8) -0.0012(9)

loop_
_atom_type_symbol
_atom_type_description
_atom_type_scat_dispersion_real
_atom_type_scat_dispersion_imag
_atom_type_scat_source
C C 0.0181 0.0091 'International Tables Vol C Tables 4.2.6.8 and 6.1.1.4'
H H 0.0000 0.0000 'International Tables Vol C Tables 4.2.6.8 and 6.1.1.4'
N N 0.0311 0.0180 'International Tables Vol C Tables 4.2.6.8 and 6.1.1.4'
O O 0.0492 0.0322 'International Tables Vol C Tables 4.2.6.8 and 6.1.1.4'

loop_
_geom_angle_atom_site_label_1
_geom_angle_atom_site_label_2
_geom_angle_atom_site_label_3
_geom_angle
_geom_angle_site_symmetry_1
_geom_angle_site_symmetry_3
_geom_angle_publ_flag
C1 O1 H1 110(2) . . ?
C5 N1 C2 121.41(17) . . ?
C6 N1 C5 110.88(17) . . ?
C6 N1 C2 125.99(17) . . ?
O3 C5 N1 124.47(19) . . ?
O3 C5 C7 129.84(19) . . ?
N1 C5 C7 105.65(17) . . ?
O4 C6 N1 125.6(2) . . ?
O4 C6 C8 127.5(2) . . ?
N1 C6 C8 106.83(18) . . ?
C8 C7 C5 107.83(18) . . ?
C9 C7 C5 129.5(2) . . ?
C9 C7 C8 122.7(2) . . ?
C7 C8 C6 107.79(18) . . ?
C9 C8 C6 129.1(2) 2_566 . ?
C9 C8 C7 123.1(2) 2_566 . ?
C7 C9 H9 122.9 . . ?
C8 C9 C7 114.2(2) 2_566 . ?
C8 C9 H9 122.9 2_566 . ?
N1 C2 C1 106.40(16) . . ?
N1 C2 C4 112.03(17) . . ?
N1 C2 C3 109.84(17) . . ?
C4 C2 C1 104.00(17) . . ?
C3 C2 C1 113.82(17) . . ?
C3 C2 C4 110.62(18) . . ?
O2 C1 O1 124.6(2) . . ?
O2 C1 C2 123.01(19) . . ?
O1 C1 C2 112.12(18) . . ?
C2 C4 H4A 109.5 . . ?
C2 C4 H4B 109.5 . . ?
C2 C4 H4C 109.5 . . ?
H4A C4 H4B 109.5 . . ?
H4A C4 H4C 109.5 . . ?
H4B C4 H4C 109.5 . . ?
C2 C3 H3A 109.5 . . ?
C2 C3 H3B 109.5 . . ?
C2 C3 H3C 109.5 . . ?
H3A C3 H3B 109.5 . . ?
H3A C3 H3C 109.5 . . ?
H3B C3 H3C 109.5 . . ?

loop_
_geom_bond_atom_site_label_1
_geom_bond_atom_site_label_2
_geom_bond_distance
_geom_bond_site_symmetry_2
_geom_bond_publ_flag
O3 C5 1.201(3) . ?
O4 C6 1.221(3) . ?
O2 C1 1.205(3) . ?
O1 C1 1.323(3) . ?
O1 H1 0.843(10) . ?
N1 C5 1.417(3) . ?
N1 C6 1.382(3) . ?
N1 C2 1.476(3) . ?
C5 C7 1.491(3) . ?
C6 C8 1.487(3) . ?
C7 C8 1.394(3) . ?
C7 C9 1.388(3) . ?
C8 C9 1.388(3) 2_566 ?
C9 H9 0.9500 . ?
C2 C1 1.543(3) . ?
C2 C4 1.529(3) . ?
C2 C3 1.526(3) . ?
C4 H4A 0.9800 . ?
C4 H4B 0.9800 . ?
C4 H4C 0.9800 . ?
C3 H3A 0.9800 . ?
C3 H3B 0.9800 . ?
C3 H3C 0.9800 . ?

loop_
_geom_hbond_atom_site_label_D
_geom_hbond_atom_site_label_H
_geom_hbond_atom_site_label_A
_geom_hbond_distance_DH
_geom_hbond_distance_HA
_geom_hbond_distance_DA
_geom_hbond_angle_DHA
_geom_hbond_site_symmetry_A
_geom_hbond_publ_flag
C3 H3C O4 0.98 2.50 3.461(3) 167.5 1_545 yes
O1 H1 O4 0.843(10) 1.820(12) 2.650(2) 167(3) 1_645 yes

loop_
_geom_torsion_atom_site_label_1
_geom_torsion_atom_site_label_2
_geom_torsion_atom_site_label_3
_geom_torsion_atom_site_label_4
_geom_torsion
_geom_torsion_site_symmetry_1
_geom_torsion_site_symmetry_2
_geom_torsion_site_symmetry_3
_geom_torsion_site_symmetry_4
_geom_torsion_publ_flag
O3 C5 C7 C8 172.2(2) . . . . ?
O3 C5 C7 C9 -5.8(4) . . . . ?
O4 C6 C8 C7 -171.4(2) . . . . ?
O4 C6 C8 C9 6.6(4) . . . 2_566 ?
N1 C5 C7 C8 -5.6(2) . . . . ?
N1 C5 C7 C9 176.5(2) . . . . ?
N1 C6 C8 C7 6.4(2) . . . . ?
N1 C6 C8 C9 -175.6(2) . . . 2_566 ?
N1 C2 C1 O2 47.3(3) . . . . ?
N1 C2 C1 O1 -138.27(18) . . . . ?
C5 N1 C6 O4 167.6(2) . . . . ?
C5 N1 C6 C8 -10.2(2) . . . . ?
C5 N1 C2 C1 44.3(2) . . . . ?
C5 N1 C2 C4 157.30(19) . . . . ?
C5 N1 C2 C3 -79.3(2) . . . . ?
C5 C7 C8 C6 -0.4(2) . . . . ?
C5 C7 C8 C9 -178.5(2) . . . 2_566 ?
C5 C7 C9 C8 178.1(2) . . . 2_566 ?
C6 N1 C5 O3 -168.0(2) . . . . ?
C6 N1 C5 C7 9.9(2) . . . . ?
C6 N1 C2 C1 -152.0(2) . . . . ?
C6 N1 C2 C4 -39.0(3) . . . . ?
C6 N1 C2 C3 84.4(2) . . . . ?
C8 C7 C9 C8 0.4(3) . . . 2_566 ?
C9 C7 C8 C6 177.7(2) . . . . ?
C9 C7 C8 C9 -0.4(4) . . . 2_566 ?
C2 N1 C5 O3 -2.0(3) . . . . ?
C2 N1 C5 C7 175.85(18) . . . . ?
C2 N1 C6 O4 2.5(4) . . . . ?
C2 N1 C6 C8 -175.38(18) . . . . ?
C4 C2 C1 O2 -71.2(2) . . . . ?
C4 C2 C1 O1 103.3(2) . . . . ?
C3 C2 C1 O2 168.4(2) . . . . ?
C3 C2 C1 O1 -17.2(2) . . . . ?
